data_4033412
loop_
_publ_author_name
'Zhang, Meng-Juan'
'Tan, Da-Wei'
'Li, Hong-Xi'
'Young, David James'
'Wang, Hui-Fang'
'Li, Hai-Yan'
'Lang, Jian-Ping'

_publ_section_title
;
 Switchable Chemoselective Transfer Hydrogenations of Unsaturated
 Carbonyls Using Copper(I) N-Donor Thiolate Clusters.
;
_journal_issue 3
_journal_name_full 'The Journal of organic chemistry'
_journal_page_first 1204
_journal_page_last 1215
_journal_paper_doi 10.1021/acs.joc.7b02676
_journal_volume 83
_journal_year 2018
_chemical_formula_moiety 'C70 H66 Cu6 N14 O3 S6'
_chemical_formula_sum 'C70 H66 Cu6 N14 O3 S6'
_chemical_formula_weight 1724.97
_space_group_IT_number 4
_space_group_name_Hall 'P 2yb'
_space_group_name_H-M_alt 'P 1 21 1'
_symmetry_cell_setting monoclinic
_symmetry_space_group_name_Hall 'P 2yb'
_symmetry_space_group_name_H-M 'P 1 21 1'
_atom_sites_solution_hydrogens geom
_atom_sites_solution_primary direct
_atom_sites_solution_secondary difmap
_audit_creation_method SHELXL-97
_cell_angle_alpha 90.00
_cell_angle_beta 108.38(3)
_cell_angle_gamma 90.00
_cell_formula_units_Z 2
_cell_length_a 12.720(3)
_cell_length_b 21.862(4)
_cell_length_c 13.524(3)
_cell_measurement_reflns_used 14857
_cell_measurement_temperature 193(2)
_cell_measurement_theta_max 27.5165
_cell_measurement_theta_min 3.0900
_cell_volume 3569.0(15)
_computing_cell_refinement CrystalClear
_computing_data_collection CrystalClear
_computing_data_reduction CrystalStructure
_computing_structure_refinement 'SHELXL-97 (Sheldrick, 1997)'
_computing_structure_solution 'SHELXS-97 (Sheldrick, 1990)'
_diffrn_ambient_temperature 193(2)
_diffrn_detector_area_resol_mean 0
_diffrn_measured_fraction_theta_full 0.976
_diffrn_measured_fraction_theta_max 0.976
_diffrn_measurement_device_type 'Rigaku Saturn'
_diffrn_measurement_method \w
_diffrn_radiation_monochromator graphite
_diffrn_radiation_source 'fine-focus sealed tube'
_diffrn_radiation_type MoK\a
_diffrn_radiation_wavelength 0.71073
_diffrn_reflns_av_R_equivalents 0.0306
_diffrn_reflns_av_sigmaI/netI 0.0663
_diffrn_reflns_limit_h_max 16
_diffrn_reflns_limit_h_min -15
_diffrn_reflns_limit_k_max 27
_diffrn_reflns_limit_k_min -28
_diffrn_reflns_limit_l_max 17
_diffrn_reflns_limit_l_min -13
_diffrn_reflns_number 19541
_diffrn_reflns_theta_full 27.47
_diffrn_reflns_theta_max 27.47
_diffrn_reflns_theta_min 3.09
_diffrn_standards_decay_% 0
_diffrn_standards_interval_count 0
_diffrn_standards_interval_time 0
_diffrn_standards_number 0
_exptl_absorpt_coefficient_mu 1.989
_exptl_absorpt_correction_T_max 0.6577
_exptl_absorpt_correction_T_min 0.5034
_exptl_absorpt_correction_type multi-scan
_exptl_absorpt_process_details 'Jacobson, R. (1998) Private communication'
_exptl_crystal_colour Yellow
_exptl_crystal_density_diffrn 1.605
_exptl_crystal_density_method 'not measured'
_exptl_crystal_description Block
_exptl_crystal_F_000 1756
_exptl_crystal_size_max 0.40
_exptl_crystal_size_mid 0.35
_exptl_crystal_size_min 0.23
_refine_diff_density_max 0.873
_refine_diff_density_min -0.487
_refine_diff_density_rms 0.093
_refine_ls_abs_structure_details 'Flack H D (1983), Acta Cryst. A39, 876-881'
_refine_ls_abs_structure_Flack 0.278(12)
_refine_ls_extinction_method none
_refine_ls_goodness_of_fit_ref 1.078
_refine_ls_hydrogen_treatment constr
_refine_ls_matrix_type full
_refine_ls_number_parameters 817
_refine_ls_number_reflns 14181
_refine_ls_number_restraints 1
_refine_ls_restrained_S_all 1.078
_refine_ls_R_factor_all 0.0628
_refine_ls_R_factor_gt 0.0542
_refine_ls_shift/su_max 0.001
_refine_ls_shift/su_mean 0.000
_refine_ls_structure_factor_coef Fsqd
_refine_ls_weighting_details 'calc w=1/[\s^2^(Fo^2^)+(0.0574P)^2^+0.0000P] where P=(Fo^2^+2Fc^2^)/3'
_refine_ls_weighting_scheme calc
_refine_ls_wR_factor_gt 0.1222
_refine_ls_wR_factor_ref 0.1302
_reflns_number_gt 12426
_reflns_number_total 14181
_reflns_threshold_expression >2sigma(I)
_cod_data_source_file jo7b02676_si_002.cif
_cod_data_source_block 1g
_cod_depositor_comments
;
The following automatic conversions were performed:

'_exptl_absorpt_correction_type' value 'Multi-scan' changed to
'multi-scan' according to
/home/data/users/saulius/crontab/automatic-downloads/rss-feeds/ACS/lib/dictionaries/cif_core.dic
dictionary named 'cif_core.dic' version 2.4.2 from 2011-04-26.

Automatic conversion script
Id: cif_fix_values 4973 2017-02-22 13:04:09Z antanas 

 Adding full bibliography for 4033412--4033414.cif.
;
_cod_original_cell_volume 3569.0(12)
_cod_original_sg_symbol_H-M 'P 21'
_cod_database_code 4033412

loop_
_symmetry_equiv_pos_as_xyz
'x, y, z'
'-x, y+1/2, -z'

loop_
_atom_site_label
_atom_site_type_symbol
_atom_site_fract_x
_atom_site_fract_y
_atom_site_fract_z
_atom_site_U_iso_or_equiv
_atom_site_adp_type
_atom_site_occupancy
_atom_site_symmetry_multiplicity
_atom_site_calc_flag
_atom_site_refinement_flags
Cu1 Cu 0.56522(6) 0.39287(3) 0.01779(5) 0.03461(16) Uani 1 1 d .
Cu2 Cu 0.48380(6) 0.39241(3) -0.20927(5) 0.03549(16) Uani 1 1 d .
Cu3 Cu 0.60395(6) 0.29564(3) -0.09773(5) 0.03368(17) Uani 1 1 d .
Cu4 Cu 0.71386(6) 0.38596(3) -0.21762(6) 0.03520(17) Uani 1 1 d .
Cu5 Cu 0.80050(6) 0.39579(3) 0.02303(6) 0.03621(17) Uani 1 1 d .
Cu6 Cu 0.68192(6) 0.48802(4) -0.10741(6) 0.03557(17) Uani 1 1 d .
S1 S 0.39552(12) 0.37406(6) -0.09299(12) 0.0321(3) Uani 1 1 d .
S2 S 0.75341(11) 0.29803(7) 0.04579(11) 0.0305(3) Uani 1 1 d .
S3 S 0.62951(11) 0.49064(7) 0.03621(11) 0.0301(3) Uani 1 1 d .
S4 S 0.87942(11) 0.40320(7) -0.10160(11) 0.0313(3) Uani 1 1 d .
S5 S 0.52700(11) 0.48856(7) -0.24673(11) 0.0324(3) Uani 1 1 d .
S6 S 0.64679(12) 0.28915(7) -0.24735(11) 0.0323(3) Uani 1 1 d .
N1 N 0.4609(4) 0.2576(2) -0.0954(4) 0.0332(11) Uani 1 1 d .
N2 N 0.2739(4) 0.2748(2) -0.0957(4) 0.0302(10) Uani 1 1 d .
N3 N 0.6254(4) 0.3428(2) 0.1504(4) 0.0336(11) Uani 1 1 d .
N4 N 0.7682(4) 0.2737(2) 0.2422(4) 0.0328(11) Uani 1 1 d .
N5 N 0.8279(4) 0.4494(2) 0.1509(4) 0.0332(11) Uani 1 1 d .
N6 N 0.7408(4) 0.5230(2) 0.2286(4) 0.0356(11) Uani 1 1 d .
N7 N 0.8257(4) 0.5222(2) -0.1180(4) 0.0320(10) Uani 1 1 d .
N8 N 1.0096(4) 0.4961(2) -0.1086(4) 0.0320(11) Uani 1 1 d .
N9 N 0.6527(4) 0.4365(2) -0.3478(4) 0.0338(11) Uani 1 1 d .
N10 N 0.5168(4) 0.5081(2) -0.4439(4) 0.0336(11) Uani 1 1 d .
N11 N 0.4542(4) 0.3428(2) -0.3430(4) 0.0384(12) Uani 1 1 d .
N12 N 0.5187(4) 0.2719(2) -0.4424(4) 0.0336(11) Uani 1 1 d .
N13 N 1.0440(6) 0.3400(3) -0.3810(6) 0.0682(19) Uiso 1 1 d .
N14 N 0.2109(7) 0.5189(4) -0.4302(7) 0.080(2) Uiso 1 1 d .
O1 O 0.8980(5) 0.3885(3) -0.4944(5) 0.0830(17) Uiso 1 1 d .
O2 O 0.1679(7) 0.4447(4) -0.5513(7) 0.108(2) Uiso 1 1 d .
O3 O 0.1411(5) 0.3659(3) -0.7909(5) 0.0675(15) Uiso 1 1 d .
C1 C 0.3750(4) 0.2950(3) -0.0943(4) 0.0289(11) Uani 1 1 d .
C2 C 0.4392(5) 0.1970(3) -0.0997(5) 0.0382(14) Uani 1 1 d .
H2B H 0.4962 0.1694 -0.1014 0.046 Uiso 1 1 calc R
C3 C 0.3383(6) 0.1733(3) -0.1017(6) 0.0437(16) Uani 1 1 d .
H3A H 0.3255 0.1304 -0.1048 0.052 Uiso 1 1 calc R
C4 C 0.2561(5) 0.2143(3) -0.0992(5) 0.0335(13) Uani 1 1 d .
C5 C 0.1422(5) 0.1952(3) -0.1039(4) 0.0366(14) Uani 1 1 d .
C6 C 0.1076(6) 0.1338(3) -0.1261(6) 0.0491(17) Uani 1 1 d .
H6B H 0.1577 0.1041 -0.1364 0.059 Uiso 1 1 calc R
C7 C -0.0001(6) 0.1169(4) -0.1327(6) 0.060(2) Uani 1 1 d .
H7A H -0.0239 0.0760 -0.1498 0.072 Uiso 1 1 calc R
C8 C -0.0722(6) 0.1594(4) -0.1148(6) 0.057(2) Uani 1 1 d .
H8B H -0.1442 0.1469 -0.1161 0.068 Uiso 1 1 calc R
C9 C -0.0410(6) 0.2202(4) -0.0948(6) 0.056(2) Uani 1 1 d .
H9A H -0.0920 0.2497 -0.0857 0.067 Uiso 1 1 calc R
C10 C 0.0681(6) 0.2371(3) -0.0882(5) 0.0458(16) Uani 1 1 d .
H10B H 0.0910 0.2783 -0.0726 0.055 Uiso 1 1 calc R
C11 C 0.7121(4) 0.3062(3) 0.1582(4) 0.0306(12) Uani 1 1 d .
C12 C 0.5954(6) 0.3495(3) 0.2383(5) 0.0424(15) Uani 1 1 d .
H12B H 0.5366 0.3764 0.2378 0.051 Uiso 1 1 calc R
C13 C 0.6502(5) 0.3173(3) 0.3284(5) 0.0418(15) Uani 1 1 d .
H13A H 0.6275 0.3208 0.3887 0.050 Uiso 1 1 calc R
C14 C 0.7386(5) 0.2799(3) 0.3289(4) 0.0310(12) Uani 1 1 d .
C15 C 0.8049(5) 0.2458(3) 0.4222(5) 0.0415(15) Uani 1 1 d .
C16 C 0.8952(6) 0.2122(4) 0.4186(6) 0.058(2) Uani 1 1 d .
H16A H 0.9132 0.2112 0.3556 0.070 Uiso 1 1 calc R
C17 C 0.9605(7) 0.1799(4) 0.5037(7) 0.077(3) Uani 1 1 d .
H17A H 1.0219 0.1566 0.4992 0.092 Uiso 1 1 calc R
C18 C 0.9335(7) 0.1823(5) 0.5982(7) 0.076(3) Uani 1 1 d .
H18A H 0.9782 0.1613 0.6583 0.092 Uiso 1 1 calc R
C19 C 0.8450(7) 0.2142(5) 0.6021(6) 0.062(2) Uani 1 1 d .
H19A H 0.8270 0.2153 0.6651 0.075 Uiso 1 1 calc R
C20 C 0.7786(6) 0.2460(3) 0.5146(5) 0.0472(17) Uani 1 1 d .
H20A H 0.7153 0.2677 0.5185 0.057 Uiso 1 1 calc R
C21 C 0.7448(5) 0.4877(3) 0.1495(4) 0.0311(12) Uani 1 1 d .
C22 C 0.9126(5) 0.4476(3) 0.2400(5) 0.0422(15) Uani 1 1 d .
H22A H 0.9737 0.4219 0.2429 0.051 Uiso 1 1 calc R
C23 C 0.9163(5) 0.4800(3) 0.3262(5) 0.0468(16) Uani 1 1 d .
H23A H 0.9767 0.4767 0.3889 0.056 Uiso 1 1 calc R
C24 C 0.8262(5) 0.5188(3) 0.3181(5) 0.0367(13) Uani 1 1 d .
C25 C 0.8154(5) 0.5560(3) 0.4077(5) 0.0420(15) Uani 1 1 d .
C26 C 0.8731(7) 0.5395(4) 0.5119(6) 0.067(2) Uani 1 1 d .
H26A H 0.9218 0.5054 0.5262 0.080 Uiso 1 1 calc R
C27 C 0.8584(9) 0.5727(5) 0.5910(7) 0.082(3) Uani 1 1 d .
H27A H 0.8986 0.5616 0.6606 0.099 Uiso 1 1 calc R
C28 C 0.7884(8) 0.6209(5) 0.5745(7) 0.075(3) Uani 1 1 d .
H28A H 0.7774 0.6422 0.6317 0.090 Uiso 1 1 calc R
C29 C 0.7330(7) 0.6387(4) 0.4727(7) 0.068(2) Uani 1 1 d .
H29A H 0.6860 0.6735 0.4608 0.081 Uiso 1 1 calc R
C30 C 0.7448(6) 0.6070(3) 0.3889(5) 0.0486(17) Uani 1 1 d .
H30A H 0.7059 0.6194 0.3196 0.058 Uiso 1 1 calc R
C31 C 0.9075(4) 0.4816(3) -0.1101(4) 0.0325(13) Uani 1 1 d .
C32 C 0.8499(5) 0.5810(3) -0.1287(5) 0.0361(13) Uani 1 1 d .
H32A H 0.7932 0.6108 -0.1379 0.043 Uiso 1 1 calc R
C33 C 0.9528(5) 0.5997(3) -0.1269(5) 0.0366(14) Uani 1 1 d .
H33A H 0.9682 0.6417 -0.1339 0.044 Uiso 1 1 calc R
C34 C 1.0345(5) 0.5556(3) -0.1147(4) 0.0297(12) Uani 1 1 d .
C35 C 1.1516(5) 0.5695(3) -0.1095(4) 0.0326(13) Uani 1 1 d .
C36 C 1.1897(5) 0.6282(3) -0.1168(6) 0.0454(16) Uani 1 1 d .
H36A H 1.1402 0.6618 -0.1268 0.055 Uiso 1 1 calc R
C37 C 1.2974(6) 0.6379(3) -0.1098(7) 0.0530(19) Uani 1 1 d .
H37A H 1.3219 0.6785 -0.1143 0.064 Uiso 1 1 calc R
C38 C 1.3701(6) 0.5918(3) -0.0967(6) 0.0446(16) Uani 1 1 d .
H38A H 1.4443 0.5998 -0.0940 0.053 Uiso 1 1 calc R
C39 C 1.3366(5) 0.5321(3) -0.0870(6) 0.0474(17) Uani 1 1 d .
H39A H 1.3879 0.4994 -0.0766 0.057 Uiso 1 1 calc R
C40 C 1.2271(5) 0.5209(3) -0.0927(6) 0.0437(16) Uani 1 1 d .
H40A H 1.2037 0.4804 -0.0851 0.052 Uiso 1 1 calc R
C41 C 0.5696(5) 0.4770(3) -0.3572(4) 0.0318(12) Uani 1 1 d .
C42 C 0.6810(5) 0.4271(3) -0.4347(5) 0.0372(14) Uani 1 1 d .
H42A H 0.7373 0.3980 -0.4322 0.045 Uiso 1 1 calc R
C43 C 0.6327(5) 0.4575(3) -0.5265(5) 0.0407(15) Uani 1 1 d .
H43A H 0.6556 0.4510 -0.5861 0.049 Uiso 1 1 calc R
C44 C 0.5482(5) 0.4984(3) -0.5278(4) 0.0323(12) Uani 1 1 d .
C45 C 0.4878(5) 0.5350(3) -0.6226(5) 0.0356(13) Uani 1 1 d .
C46 C 0.4230(6) 0.5835(3) -0.6140(5) 0.0479(17) Uani 1 1 d .
H46A H 0.4145 0.5928 -0.5484 0.057 Uiso 1 1 calc R
C47 C 0.3699(7) 0.6194(4) -0.6998(6) 0.059(2) Uani 1 1 d .
H47A H 0.3265 0.6534 -0.6926 0.071 Uiso 1 1 calc R
C48 C 0.3803(6) 0.6053(4) -0.7958(6) 0.057(2) Uani 1 1 d .
H48A H 0.3409 0.6283 -0.8556 0.069 Uiso 1 1 calc R
C49 C 0.4473(6) 0.5582(4) -0.8047(6) 0.055(2) Uani 1 1 d .
H49A H 0.4559 0.5496 -0.8705 0.066 Uiso 1 1 calc R
C50 C 0.5032(5) 0.5227(3) -0.7190(5) 0.0430(15) Uani 1 1 d .
H50A H 0.5511 0.4906 -0.7256 0.052 Uiso 1 1 calc R
C51 C 0.5260(5) 0.3020(3) -0.3542(4) 0.0325(12) Uani 1 1 d .
C52 C 0.3652(5) 0.3564(3) -0.4291(5) 0.0455(16) Uani 1 1 d .
H52A H 0.3116 0.3852 -0.4231 0.055 Uiso 1 1 calc R
C53 C 0.3529(5) 0.3295(3) -0.5217(5) 0.0466(16) Uani 1 1 d .
H53A H 0.2934 0.3406 -0.5816 0.056 Uiso 1 1 calc R
C54 C 0.4289(5) 0.2854(3) -0.5279(4) 0.0379(14) Uani 1 1 d .
C55 C 0.4229(5) 0.2512(3) -0.6250(5) 0.0430(15) Uani 1 1 d .
C56 C 0.4775(7) 0.1963(3) -0.6203(6) 0.0529(18) Uani 1 1 d .
H56A H 0.5202 0.1807 -0.5543 0.064 Uiso 1 1 calc R
C57 C 0.4715(7) 0.1629(4) -0.7100(7) 0.068(2) Uani 1 1 d .
H57A H 0.5086 0.1248 -0.7055 0.082 Uiso 1 1 calc R
C58 C 0.4111(7) 0.1863(5) -0.8042(7) 0.074(3) Uani 1 1 d .
H58A H 0.4043 0.1637 -0.8659 0.089 Uiso 1 1 calc R
C59 C 0.3591(7) 0.2432(5) -0.8115(6) 0.078(3) Uani 1 1 d .
H59A H 0.3213 0.2601 -0.8780 0.093 Uiso 1 1 calc R
C60 C 0.3625(6) 0.2750(4) -0.7218(6) 0.060(2) Uani 1 1 d .
H60A H 0.3239 0.3127 -0.7263 0.072 Uiso 1 1 calc R
C61 C 0.9840(7) 0.3568(4) -0.4749(8) 0.070(2) Uiso 1 1 d .
H61A H 1.0074 0.3441 -0.5318 0.084 Uiso 1 1 calc R
C62 C 1.0167(11) 0.3622(6) -0.2910(10) 0.114(4) Uiso 1 1 d .
H62A H 0.9517 0.3890 -0.3142 0.171 Uiso 1 1 calc R
H62B H 1.0796 0.3853 -0.2457 0.171 Uiso 1 1 calc R
H62C H 1.0004 0.3275 -0.2525 0.171 Uiso 1 1 calc R
C63 C 1.1385(8) 0.3011(5) -0.3627(8) 0.091(3) Uiso 1 1 d .
H63A H 1.1491 0.2905 -0.4294 0.137 Uiso 1 1 calc R
H63B H 1.1268 0.2636 -0.3277 0.137 Uiso 1 1 calc R
H63C H 1.2044 0.3224 -0.3186 0.137 Uiso 1 1 calc R
C64 C 0.2068(9) 0.4981(5) -0.5227(9) 0.090(3) Uiso 1 1 d .
H64A H 0.2326 0.5227 -0.5682 0.108 Uiso 1 1 calc R
C65 C 0.2630(11) 0.5800(6) -0.3972(11) 0.122(4) Uiso 1 1 d .
H65A H 0.2823 0.5987 -0.4550 0.184 Uiso 1 1 calc R
H65B H 0.3302 0.5748 -0.3374 0.184 Uiso 1 1 calc R
H65C H 0.2107 0.6064 -0.3773 0.184 Uiso 1 1 calc R
C66 C 0.1789(10) 0.4852(6) -0.3588(10) 0.106(4) Uiso 1 1 d .
H66A H 0.1481 0.4460 -0.3900 0.158 Uiso 1 1 calc R
H66B H 0.1226 0.5078 -0.3383 0.158 Uiso 1 1 calc R
H66C H 0.2433 0.4777 -0.2973 0.158 Uiso 1 1 calc R
C67 C 0.2119(16) 0.4573(9) -0.8108(15) 0.188(8) Uiso 1 1 d .
H67A H 0.2294 0.4857 -0.8595 0.281 Uiso 1 1 calc R
H67B H 0.2799 0.4467 -0.7550 0.281 Uiso 1 1 calc R
H67C H 0.1595 0.4767 -0.7807 0.281 Uiso 1 1 calc R
C68 C 0.1639(10) 0.4036(6) -0.8646(10) 0.106(4) Uiso 1 1 d .
H68A H 0.0950 0.4134 -0.9213 0.127 Uiso 1 1 calc R
H68B H 0.2160 0.3832 -0.8951 0.127 Uiso 1 1 calc R
C69 C 0.0795(8) 0.3118(4) -0.8339(7) 0.073(2) Uiso 1 1 d .
H69A H 0.1219 0.2868 -0.8692 0.087 Uiso 1 1 calc R
H69B H 0.0082 0.3233 -0.8859 0.087 Uiso 1 1 calc R
C70 C 0.0582(9) 0.2749(5) -0.7470(9) 0.094(3) Uiso 1 1 d .
H70A H 0.0161 0.2380 -0.7762 0.140 Uiso 1 1 calc R
H70B H 0.0157 0.2996 -0.7126 0.140 Uiso 1 1 calc R
H70C H 0.1291 0.2631 -0.6961 0.140 Uiso 1 1 calc R

loop_
_atom_site_aniso_label
_atom_site_aniso_U_11
_atom_site_aniso_U_22
_atom_site_aniso_U_33
_atom_site_aniso_U_23
_atom_site_aniso_U_13
_atom_site_aniso_U_12
Cu1 0.0340(4) 0.0310(4) 0.0332(4) -0.0021(3) 0.0026(3) 0.0014(3)
Cu2 0.0414(4) 0.0334(4) 0.0320(4) 0.0010(3) 0.0121(3) 0.0008(3)
Cu3 0.0328(4) 0.0381(4) 0.0290(4) -0.0023(3) 0.0081(3) 0.0007(3)
Cu4 0.0342(4) 0.0323(4) 0.0338(4) -0.0007(3) 0.0032(3) 0.0007(3)
Cu5 0.0443(4) 0.0315(4) 0.0366(4) 0.0019(3) 0.0182(3) 0.0034(3)
Cu6 0.0333(4) 0.0424(4) 0.0288(4) -0.0010(3) 0.0066(3) 0.0036(3)
S1 0.0319(7) 0.0284(7) 0.0338(7) -0.0019(5) 0.0074(6) -0.0015(6)
S2 0.0332(7) 0.0303(7) 0.0267(7) 0.0013(6) 0.0076(5) 0.0022(6)
S3 0.0321(7) 0.0286(7) 0.0279(7) -0.0035(6) 0.0071(5) 0.0013(6)
S4 0.0297(7) 0.0334(8) 0.0302(7) -0.0011(6) 0.0084(5) 0.0013(6)
S5 0.0343(7) 0.0331(7) 0.0270(7) 0.0030(6) 0.0059(6) 0.0031(7)
S6 0.0402(8) 0.0280(7) 0.0278(7) -0.0037(6) 0.0095(6) -0.0007(6)
N1 0.035(3) 0.029(2) 0.037(3) -0.001(2) 0.014(2) 0.002(2)
N2 0.032(2) 0.031(3) 0.027(2) -0.0027(19) 0.009(2) 0.002(2)
N3 0.033(2) 0.028(2) 0.038(3) 0.002(2) 0.009(2) 0.001(2)
N4 0.031(2) 0.037(3) 0.031(3) -0.001(2) 0.009(2) -0.001(2)
N5 0.032(3) 0.037(3) 0.029(3) -0.003(2) 0.006(2) 0.006(2)
N6 0.035(3) 0.040(3) 0.028(3) -0.001(2) 0.003(2) -0.007(2)
N7 0.034(2) 0.034(3) 0.027(2) 0.000(2) 0.008(2) 0.001(2)
N8 0.035(2) 0.033(3) 0.028(2) 0.001(2) 0.010(2) -0.003(2)
N9 0.031(3) 0.033(3) 0.036(3) 0.003(2) 0.008(2) 0.004(2)
N10 0.038(3) 0.030(3) 0.030(3) 0.002(2) 0.008(2) -0.001(2)
N11 0.040(3) 0.041(3) 0.032(3) -0.002(2) 0.009(2) 0.003(2)
N12 0.034(3) 0.039(3) 0.027(3) -0.006(2) 0.009(2) 0.003(2)
C1 0.029(3) 0.029(3) 0.027(3) -0.001(2) 0.005(2) -0.003(2)
C2 0.037(3) 0.037(3) 0.041(4) 0.002(3) 0.013(3) 0.004(3)
C3 0.053(4) 0.027(3) 0.050(4) -0.004(3) 0.013(3) 0.001(3)
C4 0.042(3) 0.032(3) 0.028(3) 0.002(2) 0.014(3) -0.005(3)
C5 0.036(3) 0.043(4) 0.029(3) 0.005(3) 0.007(3) -0.011(3)
C6 0.055(4) 0.045(4) 0.048(4) -0.001(3) 0.016(3) -0.008(3)
C7 0.062(5) 0.065(5) 0.048(4) 0.001(4) 0.010(4) -0.035(4)
C8 0.045(4) 0.086(6) 0.037(4) 0.009(4) 0.011(3) -0.018(4)
C9 0.032(3) 0.080(6) 0.057(5) 0.002(4) 0.016(3) 0.004(4)
C10 0.047(4) 0.049(4) 0.044(4) 0.004(3) 0.019(3) -0.009(3)
C11 0.031(3) 0.026(3) 0.033(3) 0.000(2) 0.007(2) 0.001(2)
C12 0.048(4) 0.045(4) 0.039(4) 0.002(3) 0.020(3) 0.009(3)
C13 0.045(3) 0.048(4) 0.032(3) -0.008(3) 0.013(3) 0.005(3)
C14 0.034(3) 0.031(3) 0.028(3) 0.000(2) 0.010(2) -0.004(2)
C15 0.036(3) 0.054(4) 0.031(3) 0.010(3) 0.006(3) 0.010(3)
C16 0.058(4) 0.079(6) 0.035(4) 0.017(4) 0.011(3) 0.015(4)
C17 0.069(5) 0.086(7) 0.071(6) 0.037(5) 0.018(5) 0.038(5)
C18 0.067(5) 0.103(8) 0.050(5) 0.037(5) 0.006(4) 0.013(5)
C19 0.057(5) 0.092(7) 0.038(5) 0.023(4) 0.016(4) 0.002(5)
C20 0.055(4) 0.059(4) 0.030(3) 0.006(3) 0.017(3) -0.001(4)
C21 0.038(3) 0.027(3) 0.029(3) -0.003(2) 0.011(2) 0.002(3)
C22 0.034(3) 0.044(4) 0.042(4) 0.003(3) 0.003(3) 0.003(3)
C23 0.043(3) 0.055(4) 0.037(4) -0.009(3) 0.004(3) 0.005(3)
C24 0.036(3) 0.042(3) 0.028(3) -0.008(3) 0.005(2) -0.005(3)
C25 0.041(3) 0.051(4) 0.031(3) -0.014(3) 0.007(3) -0.013(3)
C26 0.079(6) 0.074(6) 0.036(4) -0.004(4) 0.003(4) 0.000(5)
C27 0.108(8) 0.098(8) 0.028(4) -0.024(4) 0.003(5) -0.003(6)
C28 0.086(6) 0.098(7) 0.043(5) -0.028(5) 0.022(5) -0.010(6)
C29 0.073(5) 0.078(6) 0.053(5) -0.028(4) 0.019(4) -0.013(5)
C30 0.049(4) 0.056(4) 0.038(4) -0.021(3) 0.009(3) -0.007(3)
C31 0.027(3) 0.045(3) 0.023(3) 0.000(2) 0.003(2) 0.009(3)
C32 0.044(3) 0.029(3) 0.032(3) 0.004(2) 0.007(3) 0.003(3)
C33 0.045(3) 0.031(3) 0.033(3) 0.001(2) 0.012(3) -0.004(3)
C34 0.030(3) 0.026(3) 0.028(3) 0.001(2) 0.002(2) -0.003(2)
C35 0.036(3) 0.029(3) 0.029(3) -0.002(2) 0.005(2) 0.003(2)
C36 0.038(3) 0.034(3) 0.064(5) 0.008(3) 0.015(3) 0.006(3)
C37 0.054(4) 0.030(3) 0.081(6) 0.005(3) 0.031(4) -0.001(3)
C38 0.043(4) 0.037(4) 0.054(4) -0.003(3) 0.016(3) -0.009(3)
C39 0.036(3) 0.039(4) 0.063(5) 0.002(3) 0.009(3) 0.009(3)
C40 0.040(3) 0.032(3) 0.060(4) -0.003(3) 0.017(3) -0.008(3)
C41 0.031(3) 0.033(3) 0.026(3) 0.005(2) 0.002(2) 0.006(2)
C42 0.041(3) 0.038(3) 0.035(3) -0.005(3) 0.016(3) 0.006(3)
C43 0.049(4) 0.044(4) 0.032(3) 0.003(3) 0.017(3) 0.006(3)
C44 0.040(3) 0.033(3) 0.022(3) 0.003(2) 0.006(2) 0.000(3)
C45 0.038(3) 0.039(3) 0.028(3) 0.005(2) 0.009(3) -0.001(3)
C46 0.056(4) 0.059(4) 0.029(3) 0.011(3) 0.014(3) 0.013(4)
C47 0.063(5) 0.065(5) 0.055(5) 0.020(4) 0.025(4) 0.025(4)
C48 0.046(4) 0.073(5) 0.057(5) 0.029(4) 0.021(4) 0.005(4)
C49 0.062(5) 0.078(5) 0.028(4) 0.014(3) 0.016(3) 0.003(4)
C50 0.043(3) 0.054(4) 0.032(3) 0.006(3) 0.011(3) 0.000(3)
C51 0.034(3) 0.033(3) 0.028(3) -0.003(2) 0.007(2) -0.006(3)
C52 0.042(3) 0.047(4) 0.043(4) -0.008(3) 0.006(3) 0.008(3)
C53 0.036(3) 0.059(4) 0.041(4) -0.006(3) 0.007(3) 0.009(3)
C54 0.037(3) 0.048(4) 0.024(3) -0.005(3) 0.003(2) -0.006(3)
C55 0.036(3) 0.055(4) 0.040(4) -0.013(3) 0.013(3) -0.002(3)
C56 0.069(5) 0.052(4) 0.037(4) -0.009(3) 0.014(3) 0.007(4)
C57 0.071(5) 0.070(5) 0.057(5) -0.025(4) 0.010(4) 0.011(4)
C58 0.066(5) 0.112(8) 0.041(5) -0.036(5) 0.013(4) 0.005(5)
C59 0.057(5) 0.136(9) 0.030(4) -0.016(5) 0.000(3) 0.030(6)
C60 0.043(4) 0.093(6) 0.036(4) -0.012(4) 0.001(3) 0.012(4)

loop_
_atom_type_symbol
_atom_type_description
_atom_type_scat_dispersion_real
_atom_type_scat_dispersion_imag
_atom_type_scat_source
C C 0.0033 0.0016 'International Tables Vol C Tables 4.2.6.8 and 6.1.1.4'
H H 0.0000 0.0000 'International Tables Vol C Tables 4.2.6.8 and 6.1.1.4'
N N 0.0061 0.0033 'International Tables Vol C Tables 4.2.6.8 and 6.1.1.4'
O O 0.0106 0.0060 'International Tables Vol C Tables 4.2.6.8 and 6.1.1.4'
S S 0.1246 0.1234 'International Tables Vol C Tables 4.2.6.8 and 6.1.1.4'
Cu Cu 0.3201 1.2651 'International Tables Vol C Tables 4.2.6.8 and 6.1.1.4'

loop_
_geom_angle_atom_site_label_1
_geom_angle_atom_site_label_2
_geom_angle_atom_site_label_3
_geom_angle
N3 Cu1 S1 120.37(15)
N3 Cu1 S3 112.77(15)
S1 Cu1 S3 118.85(6)
N3 Cu1 Cu3 90.00(14)
S1 Cu1 Cu3 77.74(5)
S3 Cu1 Cu3 131.35(5)
N3 Cu1 Cu2 146.84(14)
S1 Cu1 Cu2 49.34(5)
S3 Cu1 Cu2 96.59(5)
Cu3 Cu1 Cu2 58.06(3)
N3 Cu1 Cu5 83.93(14)
S1 Cu1 Cu5 140.31(5)
S3 Cu1 Cu5 69.67(4)
Cu3 Cu1 Cu5 70.94(3)
Cu2 Cu1 Cu5 92.63(4)
N11 Cu2 S1 122.32(16)
N11 Cu2 S5 106.53(16)
S1 Cu2 S5 122.22(6)
N11 Cu2 Cu3 89.58(16)
S1 Cu2 Cu3 78.04(5)
S5 Cu2 Cu3 134.41(5)
N11 Cu2 Cu1 147.24(16)
S1 Cu2 Cu1 49.51(4)
S5 Cu2 Cu1 101.61(5)
Cu3 Cu2 Cu1 58.39(3)
N11 Cu2 Cu4 81.34(15)
S1 Cu2 Cu4 137.53(5)
S5 Cu2 Cu4 74.01(4)
Cu3 Cu2 Cu4 66.55(3)
Cu1 Cu2 Cu4 90.75(4)
N1 Cu3 S2 121.27(15)
N1 Cu3 S6 117.59(15)
S2 Cu3 S6 113.41(6)
N1 Cu3 Cu2 88.74(15)
S2 Cu3 Cu2 128.69(5)
S6 Cu3 Cu2 78.89(5)
N1 Cu3 Cu1 89.20(14)
S2 Cu3 Cu1 75.40(4)
S6 Cu3 Cu1 133.52(5)
Cu2 Cu3 Cu1 63.55(3)
N9 Cu4 S4 122.81(15)
N9 Cu4 S6 109.64(15)
S4 Cu4 S6 120.12(6)
N9 Cu4 Cu6 86.98(15)
S4 Cu4 Cu6 75.66(5)
S6 Cu4 Cu6 137.07(5)
N9 Cu4 Cu2 83.90(14)
S4 Cu4 Cu2 133.66(5)
S6 Cu4 Cu2 74.39(4)
Cu6 Cu4 Cu2 68.25(3)
N5 Cu5 S4 127.42(15)
N5 Cu5 S2 114.27(15)
S4 Cu5 S2 111.94(6)
N5 Cu5 Cu6 92.00(14)
S4 Cu5 Cu6 75.59(5)
S2 Cu5 Cu6 130.87(5)
N5 Cu5 Cu1 86.20(14)
S4 Cu5 Cu1 132.50(5)
S2 Cu5 Cu1 71.08(4)
Cu6 Cu5 Cu1 70.16(3)
N7 Cu6 S3 125.04(14)
N7 Cu6 S5 120.67(14)
S3 Cu6 S5 107.63(6)
N7 Cu6 Cu4 88.28(14)
S3 Cu6 Cu4 128.11(5)
S5 Cu6 Cu4 78.09(5)
N7 Cu6 Cu5 89.48(14)
S3 Cu6 Cu5 73.74(5)
S5 Cu6 Cu5 133.46(6)
Cu4 Cu6 Cu5 67.53(3)
C1 S1 Cu2 106.07(19)
C1 S1 Cu1 107.30(19)
Cu2 S1 Cu1 81.14(6)
C11 S2 Cu3 110.18(19)
C11 S2 Cu5 100.6(2)
Cu3 S2 Cu5 95.30(6)
C21 S3 Cu6 111.06(19)
C21 S3 Cu1 103.5(2)
Cu6 S3 Cu1 94.36(6)
C31 S4 Cu5 105.66(19)
C31 S4 Cu4 106.56(18)
Cu5 S4 Cu4 88.22(6)
C41 S5 Cu6 106.65(19)
C41 S5 Cu2 102.5(2)
Cu6 S5 Cu2 91.03(6)
C51 S6 Cu3 109.2(2)
C51 S6 Cu4 100.2(2)
Cu3 S6 Cu4 88.06(6)
C2 N1 C1 115.6(5)
C2 N1 Cu3 125.4(4)
C1 N1 Cu3 118.9(4)
C4 N2 C1 118.1(5)
C11 N3 C12 116.4(5)
C11 N3 Cu1 117.5(4)
C12 N3 Cu1 125.4(4)
C11 N4 C14 117.7(5)
C22 N5 C21 115.9(5)
C22 N5 Cu5 128.6(4)
C21 N5 Cu5 115.2(4)
C21 N6 C24 117.1(5)
C32 N7 C31 116.4(5)
C32 N7 Cu6 127.2(4)
C31 N7 Cu6 116.4(4)
C31 N8 C34 118.5(5)
C42 N9 C41 115.6(5)
C42 N9 Cu4 122.9(4)
C41 N9 Cu4 121.0(4)
C44 N10 C41 117.5(5)
C51 N11 C52 117.6(5)
C51 N11 Cu2 121.4(4)
C52 N11 Cu2 120.5(4)
C51 N12 C54 116.6(5)
C61 N13 C63 122.3(8)
C61 N13 C62 119.9(8)
C63 N13 C62 117.7(9)
C64 N14 C66 123.4(10)
C64 N14 C65 118.3(10)
C66 N14 C65 118.1(10)
C68 O3 C69 114.1(8)
N2 C1 N1 124.3(5)
N2 C1 S1 117.4(4)
N1 C1 S1 118.2(4)
N1 C2 C3 123.2(6)
N1 C2 H2B 118.4
C3 C2 H2B 118.4
C2 C3 C4 117.6(6)
C2 C3 H3A 121.2
C4 C3 H3A 121.2
N2 C4 C3 121.2(6)
N2 C4 C5 115.4(5)
C3 C4 C5 123.3(6)
C10 C5 C6 118.8(6)
C10 C5 C4 120.7(6)
C6 C5 C4 120.6(6)
C7 C6 C5 119.9(7)
C7 C6 H6B 120.0
C5 C6 H6B 120.0
C8 C7 C6 120.3(7)
C8 C7 H7A 119.8
C6 C7 H7A 119.8
C7 C8 C9 120.9(7)
C7 C8 H8B 119.5
C9 C8 H8B 119.5
C8 C9 C10 118.5(7)
C8 C9 H9A 120.7
C10 C9 H9A 120.7
C5 C10 C9 121.5(7)
C5 C10 H10B 119.2
C9 C10 H10B 119.2
N3 C11 N4 126.1(5)
N3 C11 S2 117.0(4)
N4 C11 S2 116.9(4)
N3 C12 C13 120.6(6)
N3 C12 H12B 119.7
C13 C12 H12B 119.7
C12 C13 C14 118.9(6)
C12 C13 H13A 120.5
C14 C13 H13A 120.5
N4 C14 C13 120.2(5)
N4 C14 C15 116.8(5)
C13 C14 C15 122.9(6)
C16 C15 C20 118.2(6)
C16 C15 C14 119.8(6)
C20 C15 C14 122.1(6)
C15 C16 C17 122.2(7)
C15 C16 H16A 118.9
C17 C16 H16A 118.9
C16 C17 C18 118.4(8)
C16 C17 H17A 120.8
C18 C17 H17A 120.8
C19 C18 C17 119.9(7)
C19 C18 H18A 120.1
C17 C18 H18A 120.1
C18 C19 C20 121.0(7)
C18 C19 H19A 119.5
C20 C19 H19A 119.5
C15 C20 C19 120.3(7)
C15 C20 H20A 119.9
C19 C20 H20A 119.9
N6 C21 N5 125.4(5)
N6 C21 S3 116.5(4)
N5 C21 S3 118.2(4)
N5 C22 C23 124.0(6)
N5 C22 H22A 118.0
C23 C22 H22A 118.0
C22 C23 C24 116.4(6)
C22 C23 H23A 121.8
C24 C23 H23A 121.8
N6 C24 C23 121.2(6)
N6 C24 C25 115.7(5)
C23 C24 C25 123.0(6)
C30 C25 C26 119.0(7)
C30 C25 C24 120.0(6)
C26 C25 C24 121.0(7)
C27 C26 C25 119.5(9)
C27 C26 H26A 120.2
C25 C26 H26A 120.2
C28 C27 C26 122.4(9)
C28 C27 H27A 118.8
C26 C27 H27A 118.8
C27 C28 C29 118.9(8)
C27 C28 H28A 120.5
C29 C28 H28A 120.5
C30 C29 C28 121.4(9)
C30 C29 H29A 119.3
C28 C29 H29A 119.3
C29 C30 C25 118.7(7)
C29 C30 H30A 120.7
C25 C30 H30A 120.7
N8 C31 N7 124.7(6)
N8 C31 S4 116.6(4)
N7 C31 S4 118.6(4)
N7 C32 C33 122.4(6)
N7 C32 H32A 118.8
C33 C32 H32A 118.8
C32 C33 C34 118.2(6)
C32 C33 H33A 120.9
C34 C33 H33A 120.9
N8 C34 C33 119.7(5)
N8 C34 C35 116.3(5)
C33 C34 C35 124.0(5)
C36 C35 C40 118.4(6)
C36 C35 C34 123.3(5)
C40 C35 C34 118.3(5)
C37 C36 C35 120.4(6)
C37 C36 H36A 119.8
C35 C36 H36A 119.8
C38 C37 C36 122.0(6)
C38 C37 H37A 119.0
C36 C37 H37A 119.0
C37 C38 C39 119.9(6)
C37 C38 H38A 120.1
C39 C38 H38A 120.1
C38 C39 C40 119.4(6)
C38 C39 H39A 120.3
C40 C39 H39A 120.3
C39 C40 C35 119.9(6)
C39 C40 H40A 120.0
C35 C40 H40A 120.0
N10 C41 N9 125.2(5)
N10 C41 S5 117.8(4)
N9 C41 S5 117.0(4)
N9 C42 C43 123.3(6)
N9 C42 H42A 118.4
C43 C42 H42A 118.4
C42 C43 C44 116.5(6)
C42 C43 H43A 121.7
C44 C43 H43A 121.7
N10 C44 C43 121.9(5)
N10 C44 C45 115.6(5)
C43 C44 C45 122.5(5)
C46 C45 C50 119.4(6)
C46 C45 C44 120.0(5)
C50 C45 C44 120.5(6)
C45 C46 C47 120.9(6)
C45 C46 H46A 119.5
C47 C46 H46A 119.5
C48 C47 C46 119.6(7)
C48 C47 H47A 120.2
C46 C47 H47A 120.2
C49 C48 C47 119.9(7)
C49 C48 H48A 120.1
C47 C48 H48A 120.1
C48 C49 C50 121.2(7)
C48 C49 H49A 119.4
C50 C49 H49A 119.4
C49 C50 C45 118.8(7)
C49 C50 H50A 120.6
C45 C50 H50A 120.6
N11 C51 N12 125.4(5)
N11 C51 S6 117.9(4)
N12 C51 S6 116.6(4)
C53 C52 N11 121.0(6)
C53 C52 H52A 119.5
N11 C52 H52A 119.5
C52 C53 C54 118.8(6)
C52 C53 H53A 120.6
C54 C53 H53A 120.6
N12 C54 C53 120.5(5)
N12 C54 C55 115.5(6)
C53 C54 C55 124.0(6)
C56 C55 C60 119.3(7)
C56 C55 C54 120.7(6)
C60 C55 C54 120.0(7)
C55 C56 C57 121.7(7)
C55 C56 H56A 119.1
C57 C56 H56A 119.1
C58 C57 C56 118.4(8)
C58 C57 H57A 120.8
C56 C57 H57A 120.8
C57 C58 C59 121.0(7)
C57 C58 H58A 119.5
C59 C58 H58A 119.5
C60 C59 C58 120.1(8)
C60 C59 H59A 120.0
C58 C59 H59A 120.0
C59 C60 C55 119.4(8)
C59 C60 H60A 120.3
C55 C60 H60A 120.3
O1 C61 N13 124.2(9)
O1 C61 H61A 117.9
N13 C61 H61A 117.9
N13 C62 H62A 109.5
N13 C62 H62B 109.5
H62A C62 H62B 109.5
N13 C62 H62C 109.5
H62A C62 H62C 109.5
H62B C62 H62C 109.5
N13 C63 H63A 109.5
N13 C63 H63B 109.5
H63A C63 H63B 109.5
N13 C63 H63C 109.5
H63A C63 H63C 109.5
H63B C63 H63C 109.5
O2 C64 N14 119.9(11)
O2 C64 H64A 120.1
N14 C64 H64A 120.1
N14 C65 H65A 109.5
N14 C65 H65B 109.5
H65A C65 H65B 109.5
N14 C65 H65C 109.5
H65A C65 H65C 109.5
H65B C65 H65C 109.5
N14 C66 H66A 109.5
N14 C66 H66B 109.5
H66A C66 H66B 109.5
N14 C66 H66C 109.5
H66A C66 H66C 109.5
H66B C66 H66C 109.5
C68 C67 H67A 109.5
C68 C67 H67B 109.5
H67A C67 H67B 109.5
C68 C67 H67C 109.5
H67A C67 H67C 109.5
H67B C67 H67C 109.5
O3 C68 C67 106.1(12)
O3 C68 H68A 110.5
C67 C68 H68A 110.5
O3 C68 H68B 110.5
C67 C68 H68B 110.5
H68A C68 H68B 108.7
O3 C69 C70 109.4(8)
O3 C69 H69A 109.8
C70 C69 H69A 109.8
O3 C69 H69B 109.8
C70 C69 H69B 109.8
H69A C69 H69B 108.2
C69 C70 H70A 109.5
C69 C70 H70B 109.5
H70A C70 H70B 109.5
C69 C70 H70C 109.5
H70A C70 H70C 109.5
H70B C70 H70C 109.5

loop_
_geom_bond_atom_site_label_1
_geom_bond_atom_site_label_2
_geom_bond_distance
Cu1 N3 2.033(5)
Cu1 S1 2.2437(18)
Cu1 S3 2.2739(17)
Cu1 Cu3 2.7726(11)
Cu1 Cu2 2.9149(12)
Cu1 Cu5 2.9720(11)
Cu2 N11 2.039(5)
Cu2 S1 2.2380(17)
Cu2 S5 2.2700(18)
Cu2 Cu3 2.7628(12)
Cu2 Cu4 2.9672(11)
Cu3 N1 2.010(5)
Cu3 S2 2.2489(17)
Cu3 S6 2.2598(16)
Cu4 N9 2.015(5)
Cu4 S4 2.2261(17)
Cu4 S6 2.2701(17)
Cu4 Cu6 2.7832(11)
Cu5 N5 2.025(5)
Cu5 S4 2.2230(16)
Cu5 S2 2.2666(17)
Cu5 Cu6 2.7885(12)
Cu6 N7 2.023(5)
Cu6 S3 2.2443(16)
Cu6 S5 2.2566(17)
S1 C1 1.748(6)
S2 C11 1.767(6)
S3 C21 1.757(6)
S4 C31 1.762(7)
S5 C41 1.761(6)
S6 C51 1.769(6)
N1 C2 1.351(8)
N1 C1 1.369(7)
N2 C4 1.341(8)
N2 C1 1.353(7)
N3 C11 1.339(7)
N3 C12 1.366(8)
N4 C11 1.340(7)
N4 C14 1.346(7)
N5 C22 1.340(8)
N5 C21 1.344(8)
N6 C21 1.334(7)
N6 C24 1.350(7)
N7 C32 1.340(8)
N7 C31 1.346(7)
N8 C31 1.330(7)
N8 C34 1.347(7)
N9 C42 1.349(7)
N9 C41 1.355(7)
N10 C44 1.334(7)
N10 C41 1.338(7)
N11 C51 1.318(8)
N11 C52 1.376(8)
N12 C51 1.340(7)
N12 C54 1.377(7)
N13 C61 1.312(11)
N13 C63 1.430(12)
N13 C62 1.450(13)
N14 C64 1.316(12)
N14 C66 1.374(13)
N14 C65 1.495(15)
O1 C61 1.250(10)
O2 C64 1.279(12)
O3 C68 1.392(12)
O3 C69 1.436(10)
C2 C3 1.375(9)
C2 H2B 0.9500
C3 C4 1.385(9)
C3 H3A 0.9500
C4 C5 1.490(8)
C5 C10 1.379(10)
C5 C6 1.415(9)
C6 C7 1.393(10)
C6 H6B 0.9500
C7 C8 1.379(12)
C7 H7A 0.9500
C8 C9 1.389(12)
C8 H8B 0.9500
C9 C10 1.412(10)
C9 H9A 0.9500
C10 H10B 0.9500
C12 C13 1.389(9)
C12 H12B 0.9500
C13 C14 1.390(9)
C13 H13A 0.9500
C14 C15 1.479(8)
C15 C16 1.377(10)
C15 C20 1.392(9)
C16 C17 1.382(10)
C16 H16A 0.9500
C17 C18 1.425(12)
C17 H17A 0.9500
C18 C19 1.340(12)
C18 H18A 0.9500
C19 C20 1.402(10)
C19 H19A 0.9500
C20 H20A 0.9500
C22 C23 1.353(9)
C22 H22A 0.9500
C23 C24 1.402(9)
C23 H23A 0.9500
C24 C25 1.501(8)
C25 C30 1.404(10)
C25 C26 1.415(10)
C26 C27 1.353(12)
C26 H26A 0.9500
C27 C28 1.352(14)
C27 H27A 0.9500
C28 C29 1.390(13)
C28 H28A 0.9500
C29 C30 1.377(10)
C29 H29A 0.9500
C30 H30A 0.9500
C32 C33 1.365(9)
C32 H32A 0.9500
C33 C34 1.389(8)
C33 H33A 0.9500
C34 C35 1.499(8)
C35 C36 1.386(9)
C35 C40 1.402(9)
C36 C37 1.361(9)
C36 H36A 0.9500
C37 C38 1.341(10)
C37 H37A 0.9500
C38 C39 1.391(9)
C38 H38A 0.9500
C39 C40 1.392(9)
C39 H39A 0.9500
C40 H40A 0.9500
C42 C43 1.371(9)
C42 H42A 0.9500
C43 C44 1.394(9)
C43 H43A 0.9500
C44 C45 1.501(8)
C45 C46 1.371(9)
C45 C50 1.404(9)
C46 C47 1.386(10)
C46 H46A 0.9500
C47 C48 1.381(11)
C47 H47A 0.9500
C48 C49 1.365(11)
C48 H48A 0.9500
C49 C50 1.389(9)
C49 H49A 0.9500
C50 H50A 0.9500
C52 C53 1.347(9)
C52 H52A 0.9500
C53 C54 1.387(9)
C53 H53A 0.9500
C54 C55 1.491(8)
C55 C56 1.379(10)
C55 C60 1.392(10)
C56 C57 1.397(10)
C56 H56A 0.9500
C57 C58 1.363(13)
C57 H57A 0.9500
C58 C59 1.397(14)
C58 H58A 0.9500
C59 C60 1.387(11)
C59 H59A 0.9500
C60 H60A 0.9500
C61 H61A 0.9500
C62 H62A 0.9800
C62 H62B 0.9800
C62 H62C 0.9800
C63 H63A 0.9800
C63 H63B 0.9800
C63 H63C 0.9800
C64 H64A 0.9500
C65 H65A 0.9800
C65 H65B 0.9800
C65 H65C 0.9800
C66 H66A 0.9800
C66 H66B 0.9800
C66 H66C 0.9800
C67 C68 1.41(2)
C67 H67A 0.9800
C67 H67B 0.9800
C67 H67C 0.9800
C68 H68A 0.9900
C68 H68B 0.9900
C69 C70 1.518(13)
C69 H69A 0.9900
C69 H69B 0.9900
C70 H70A 0.9800
C70 H70B 0.9800
C70 H70C 0.9800
